data_7222812
loop_
_publ_author_name
'Krivovichev, S.V.'
'Kahlenberg, V.'

_publ_section_title
;
 Preparation and Crystal Structures of M[(UO2)(SeO4)2(H2O)](H2O)4 (M = Mg,
 Zn)
;
_journal_name_full
;
Zeitschrift fuer Naturforschung, Teil B. Anorganische Chemie, Organische 
Chemie (42,1987-)
;
_journal_page_first 538
_journal_page_last 542
_journal_volume 60
_journal_year 2005
_chemical_formula_sum 'H10 Mg O15 Se2 U'
_chemical_name_systematic 'Mg ((U O2) (Se O4)2 (H2 O)) (H2 O)4'
_space_group_IT_number 14
_symmetry_space_group_name_Hall '-P 2ybc'
_symmetry_space_group_name_H-M 'P 1 21/c 1'
_cell_angle_alpha 90
_cell_angle_beta 90.959
_cell_angle_gamma 90
_cell_formula_units_Z 4
_cell_length_a 8.4666
_cell_length_b 11.6306
_cell_length_c 13.1669
_cell_volume 1296.385
_citation_journal_id_ASTM ZNBSEN
_cod_data_source_file Krivovichev_ZNBSEN_2005_1914.cif
_cod_data_source_block H10Mg1O15Se2U1
_cod_original_formula_sum 'H10 Mg1 O15 Se2 U1'
_cod_database_code 7222812

loop_
_symmetry_equiv_pos_as_xyz
x,y,z
-x,y+1/2,-z+1/2
-x,-y,-z
x,-y-1/2,z-1/2

loop_
_atom_site_label
_atom_site_type_symbol
_atom_site_fract_x
_atom_site_fract_y
_atom_site_fract_z
_atom_site_occupancy
_atom_site_U_iso_or_equiv
O3 O-2 0.4191 0.2259 0.7778 1 0.0
O7 O-2 -0.152 -0.2867 0.8486 1 0.0
O4 O-2 0.25 -0.1029 0.649 1 0.0
O12 O-2 0.1044 -0.0491 0.8219 1 0.0
O6 O-2 0.0878 -0.2714 0.9996 1 0.0
O15 O-2 0.4068 0.2728 0.9944 1 0.0
Se1 Se+6 -0.2405 -0.21836 0.75793 1 0.0
O14 O-2 -0.168 -0.0522 0.5036 1 0.0
O8 O-2 0.5673 0.0559 0.6264 1 0.0
O11 O-2 0.2854 -0.2316 0.8154 1 0.0
U1 U+6 0.6172 0.09315 0.75283 1 0.0
O2 O-2 0.671 0.1306 0.8794 1 0.0
O5 O-2 0.4131 -0.0217 0.8116 1 0.0
Se2 Se+6 0.2628 -0.09969 0.77104 1 0.0
O9 O-2 -0.1276 -0.2202 0.6603 1 0.0
O10 O-2 0.8989 0.0749 0.7006 1 0.0
O13 O-2 -0.162 -0.0969 1.0082 1 0.0
O1 O-2 -0.268 -0.0869 0.7956 1 0.0
Mg1 Mg+2 -0.1582 -0.2722 1.0063 1 0.0
